data_7059317
loop_
_publ_author_name
'Bhattacharyya, Manjit K.'
'Saha, Utpal'
'Dutta, Debajit'
'Frontera, Antonio'
'Verma, Akalesh K.'
'Sharma, Pranay'
'Das, Amal'

_publ_section_title
;
 Unconventional DNA-relevant \p-stacked hydrogen bonded arrays involving
 supramolecular guest benzoate dimers and cooperative
 anion--\p/\p--\p/\p--anion contacts in coordination compounds of Co(ii)
 and Zn(ii) phenanthroline: experimental and theoretical studies
;
_journal_issue 11
_journal_name_full 'New Journal of Chemistry'
_journal_page_first 4504
_journal_page_last 4518
_journal_paper_doi 10.1039/C9NJ05727G
_journal_volume 44
_journal_year 2020
_chemical_formula_moiety 'C19 H19 Co N2 O5, C7 H5 O2'
_chemical_formula_sum 'C26 H24 Co N2 O7'
_chemical_formula_weight 535.40
_space_group_crystal_system monoclinic
_space_group_IT_number 14
_space_group_name_Hall '-P 2ybc'
_space_group_name_H-M_alt 'P 1 21/c 1'
_atom_sites_solution_hydrogens mixed
_audit_creation_method SHELXL-2018/3
_audit_update_record
;
2019-07-03 deposited with the CCDC.	2020-02-09 downloaded from the CCDC.
;
_cell_angle_alpha 90
_cell_angle_beta 111.204(2)
_cell_angle_gamma 90
_cell_formula_units_Z 4
_cell_length_a 13.6288(5)
_cell_length_b 14.6252(6)
_cell_length_c 13.1217(5)
_cell_measurement_reflns_used 5394
_cell_measurement_temperature 293(2)
_cell_measurement_theta_max 23.60
_cell_measurement_theta_min 2.17
_cell_volume 2438.40(17)
_computing_cell_refinement 'Bruker SAINT'
_computing_data_collection 'Bruker APEX2'
_computing_data_reduction 'Bruker SAINT'
_computing_molecular_graphics 'Bruker SHELXTL'
_computing_publication_material 'Bruker SHELXTL'
_computing_structure_refinement 'SHELXL-2018/3 (Sheldrick, 2018)'
_computing_structure_solution 'SHELXT 2018/2 (Sheldrick, 2018)'
_diffrn_ambient_temperature 293(2)
_diffrn_measured_fraction_theta_full 0.877
_diffrn_measured_fraction_theta_max 0.877
_diffrn_measurement_device_type 'Bruker APEX-II CCD'
_diffrn_measurement_method '\f and \w scans'
_diffrn_radiation_type MoK\a
_diffrn_radiation_wavelength 0.71073
_diffrn_reflns_av_R_equivalents 0.0723
_diffrn_reflns_av_unetI/netI 0.0597
_diffrn_reflns_Laue_measured_fraction_full 0.877
_diffrn_reflns_Laue_measured_fraction_max 0.877
_diffrn_reflns_limit_h_max 16
_diffrn_reflns_limit_h_min -16
_diffrn_reflns_limit_k_max 17
_diffrn_reflns_limit_k_min -17
_diffrn_reflns_limit_l_max 15
_diffrn_reflns_limit_l_min -15
_diffrn_reflns_number 26285
_diffrn_reflns_point_group_measured_fraction_full 0.877
_diffrn_reflns_point_group_measured_fraction_max 0.877
_diffrn_reflns_theta_full 24.998
_diffrn_reflns_theta_max 24.998
_diffrn_reflns_theta_min 2.123
_exptl_absorpt_coefficient_mu 0.753
_exptl_crystal_colour Red
_exptl_crystal_density_diffrn 1.458
_exptl_crystal_description Block
_exptl_crystal_F_000 1108
_exptl_crystal_size_max 0.34
_exptl_crystal_size_mid 0.18
_exptl_crystal_size_min 0.08
_refine_diff_density_max 0.353
_refine_diff_density_min -0.409
_refine_diff_density_rms 0.052
_refine_ls_extinction_method none
_refine_ls_goodness_of_fit_ref 0.940
_refine_ls_hydrogen_treatment mixed
_refine_ls_matrix_type full
_refine_ls_number_parameters 340
_refine_ls_number_reflns 3767
_refine_ls_number_restraints 0
_refine_ls_restrained_S_all 0.940
_refine_ls_R_factor_all 0.0700
_refine_ls_R_factor_gt 0.0435
_refine_ls_shift/su_max 0.000
_refine_ls_shift/su_mean 0.000
_refine_ls_structure_factor_coef Fsqd
_refine_ls_weighting_details 'w=1/[\s^2^(Fo^2^)+(0.0612P)^2^] where P=(Fo^2^+2Fc^2^)/3'
_refine_ls_weighting_scheme calc
_refine_ls_wR_factor_gt 0.0978
_refine_ls_wR_factor_ref 0.1089
_reflns_Friedel_coverage 0.000
_reflns_number_gt 2600
_reflns_number_total 3767
_reflns_threshold_expression 'I > 2\s(I)'
_cod_data_source_file c9nj05727g2.cif
_cod_data_source_block Co-phen-Bz
_cod_depositor_comments
;Adding full bibliography for 7059317--7059318.cif.

 Adding full bibliography for 7059317--7059318.cif.
;
_cod_original_sg_symbol_H-M 'P 21/c'
_cod_database_code 7059317
_shelx_shelxl_version_number 2018/3
_shelx_space_group_comment
;
The symmetry employed for this shelxl refinement is uniquely defined
by the following loop, which should always be used as a source of
symmetry information in preference to the above space-group names.
They are only intended as comments.
;

loop_
_space_group_symop_operation_xyz
'x, y, z'
'-x, y+1/2, -z+1/2'
'-x, -y, -z'
'x, -y-1/2, z-1/2'

loop_
_atom_site_label
_atom_site_type_symbol
_atom_site_fract_x
_atom_site_fract_y
_atom_site_fract_z
_atom_site_U_iso_or_equiv
_atom_site_adp_type
_atom_site_occupancy
_atom_site_site_symmetry_order
_atom_site_calc_flag
_atom_site_refinement_flags_posn
_atom_site_refinement_flags_adp
_atom_site_refinement_flags_occupancy
_atom_site_disorder_assembly
_atom_site_disorder_group
Co1 Co 0.10016(4) 0.49044(2) 0.35667(4) 0.03920(16) Uani 1 1 d . . . . .
O2 O -0.0455(2) 0.48013(16) 0.3696(2) 0.0569(7) Uani 1 1 d . . . . .
H2OB H -0.057862 0.426393 0.378138 0.085 Uiso 1 1 calc R U . . .
O1 O 0.0840(2) 0.34871(14) 0.3067(2) 0.0457(6) Uani 1 1 d . . . . .
H1OB H 0.119907 0.316733 0.357963 0.069 Uiso 1 1 calc R U . . .
O3 O 0.1128(3) 0.62788(16) 0.4122(2) 0.0588(8) Uani 1 1 d . . . . .
H3OB H 0.104280 0.662596 0.360602 0.088 Uiso 1 1 calc R U . . .
O4 O 0.1765(2) 0.45576(14) 0.51708(19) 0.0549(6) Uani 1 1 d . . . . .
O5 O 0.2211(2) 0.30972(14) 0.5152(2) 0.0601(7) Uani 1 1 d . . . . .
C1 C 0.2187(3) 0.38186(19) 0.5628(3) 0.0413(8) Uani 1 1 d . . . . .
C2 C 0.2692(3) 0.38650(19) 0.6851(3) 0.0428(8) Uani 1 1 d . . . . .
C7 C 0.3083(3) 0.4688(2) 0.7367(3) 0.0505(9) Uani 1 1 d . . . . .
H7 H 0.302330 0.521261 0.694847 0.061 Uiso 1 1 calc R U . . .
C3 C 0.2775(3) 0.3088(2) 0.7494(3) 0.0526(9) Uani 1 1 d . . . . .
H3A H 0.252382 0.252879 0.716593 0.063 Uiso 1 1 calc R U . . .
C6 C 0.3559(4) 0.4740(3) 0.8489(3) 0.0634(11) Uani 1 1 d . . . . .
H6 H 0.383028 0.529313 0.882223 0.076 Uiso 1 1 calc R U . . .
C4 C 0.3234(3) 0.3153(3) 0.8626(3) 0.0667(11) Uani 1 1 d . . . . .
H4 H 0.327195 0.263796 0.905460 0.080 Uiso 1 1 calc R U . . .
C5 C 0.3630(3) 0.3967(3) 0.9112(3) 0.0685(11) Uani 1 1 d . . . . .
H5 H 0.394976 0.399908 0.986897 0.082 Uiso 1 1 calc R U . . .
N2 N 0.0389(2) 0.54845(16) 0.1970(2) 0.0424(7) Uani 1 1 d . . . . .
N1 N 0.2364(2) 0.49323(15) 0.3118(2) 0.0444(8) Uani 1 1 d . . . . .
C19 C 0.2169(3) 0.52998(19) 0.2107(3) 0.0445(9) Uani 1 1 d . . . . .
C21 C 0.0881(4) 0.6027(2) 0.0483(3) 0.0530(10) Uani 1 1 d . . . . .
C20 C 0.1128(3) 0.56061(19) 0.1512(3) 0.0438(9) Uani 1 1 d . . . . .
C26 C -0.0565(3) 0.5797(2) 0.1451(3) 0.0527(9) Uani 1 1 d . . . . .
H26 H -0.106636 0.572057 0.177159 0.063 Uiso 1 1 calc R U . . .
C23 C 0.2680(5) 0.5820(3) 0.0603(4) 0.0716(14) Uani 1 1 d . . . . .
H23 H 0.319181 0.588535 0.029350 0.086 Uiso 1 1 calc R U . . .
C18 C 0.2962(3) 0.5399(2) 0.1663(3) 0.0596(11) Uani 1 1 d . . . . .
C15 C 0.3328(3) 0.4665(2) 0.3692(4) 0.0590(10) Uani 1 1 d . . . . .
H15 H 0.346381 0.442330 0.438526 0.071 Uiso 1 1 calc R U . . .
C22 C 0.1713(4) 0.6116(2) 0.0056(4) 0.0700(13) Uani 1 1 d . . . . .
H22 H 0.156695 0.639036 -0.062233 0.084 Uiso 1 1 calc R U . . .
C24 C -0.0133(4) 0.6346(2) -0.0043(3) 0.0689(13) Uani 1 1 d . . . . .
H24 H -0.031809 0.663172 -0.072001 0.083 Uiso 1 1 calc R U . . .
C17 C 0.3979(4) 0.5107(2) 0.2314(4) 0.0703(14) Uani 1 1 d . . . . .
H17 H 0.453044 0.517366 0.206161 0.084 Uiso 1 1 calc R U . . .
C16 C 0.4158(4) 0.4727(3) 0.3308(4) 0.0776(14) Uani 1 1 d . . . . .
H16 H 0.482411 0.451185 0.372856 0.093 Uiso 1 1 calc R U . . .
C25 C -0.0862(4) 0.6239(2) 0.0443(3) 0.0619(10) Uani 1 1 d . . . . .
H25 H -0.154496 0.645650 0.010513 0.074 Uiso 1 1 calc R U . . .
H1OA H 0.021(3) 0.326(2) 0.286(3) 0.068(12) Uiso 1 1 d . . . . .
H3OA H 0.106(4) 0.646(3) 0.454(4) 0.087(18) Uiso 1 1 d . . . . .
H2OA H -0.060(4) 0.514(3) 0.408(4) 0.108(19) Uiso 1 1 d . . . . .
O7 O 0.11499(18) 0.73108(13) 0.77151(18) 0.0474(6) Uani 1 1 d . . . . .
O6 O 0.1384(2) 0.67634(15) 0.62395(19) 0.0549(7) Uani 1 1 d . . . . .
C9 C 0.2878(3) 0.73446(18) 0.7658(3) 0.0410(8) Uani 1 1 d . . . . .
C8 C 0.1729(3) 0.71313(17) 0.7167(3) 0.0426(8) Uani 1 1 d . . . . .
C14 C 0.3521(3) 0.7208(2) 0.7053(3) 0.0560(10) Uani 1 1 d . . . . .
H14 H 0.323200 0.700185 0.633506 0.067 Uiso 1 1 calc R U . . .
C10 C 0.3336(3) 0.7649(2) 0.8730(3) 0.0523(9) Uani 1 1 d . . . . .
H10 H 0.291859 0.774728 0.914422 0.063 Uiso 1 1 calc R U . . .
C13 C 0.4592(3) 0.7380(3) 0.7520(4) 0.0651(11) Uani 1 1 d . . . . .
H13 H 0.501503 0.729836 0.710723 0.078 Uiso 1 1 calc R U . . .
C12 C 0.5033(3) 0.7667(3) 0.8576(4) 0.0694(12) Uani 1 1 d . . . . .
H12 H 0.575489 0.776818 0.888499 0.083 Uiso 1 1 calc R U . . .
C11 C 0.4411(3) 0.7808(3) 0.9187(4) 0.0664(11) Uani 1 1 d . . . . .
H11 H 0.471067 0.801030 0.990580 0.080 Uiso 1 1 calc R U . . .

loop_
_atom_site_aniso_label
_atom_site_aniso_U_11
_atom_site_aniso_U_22
_atom_site_aniso_U_33
_atom_site_aniso_U_23
_atom_site_aniso_U_13
_atom_site_aniso_U_12
Co1 0.0466(3) 0.0432(2) 0.0315(3) 0.00124(17) 0.0185(3) 0.00170(18)
O2 0.0606(18) 0.0519(13) 0.074(2) -0.0087(13) 0.0432(18) -0.0038(11)
O1 0.0471(16) 0.0470(12) 0.0411(15) -0.0020(10) 0.0135(15) 0.0015(11)
O3 0.103(2) 0.0445(13) 0.0342(15) 0.0013(10) 0.0315(18) -0.0018(13)
O4 0.0807(19) 0.0467(12) 0.0326(14) 0.0041(10) 0.0149(15) 0.0153(12)
O5 0.0742(19) 0.0466(13) 0.0496(17) -0.0047(11) 0.0106(17) 0.0126(11)
C1 0.041(2) 0.0443(17) 0.040(2) 0.0022(14) 0.017(2) 0.0029(14)
C2 0.041(2) 0.0511(18) 0.039(2) 0.0053(14) 0.017(2) 0.0061(14)
C7 0.058(3) 0.0534(19) 0.041(2) 0.0006(15) 0.019(2) 0.0035(16)
C3 0.057(2) 0.0516(18) 0.049(2) 0.0094(15) 0.018(2) 0.0036(16)
C6 0.066(3) 0.071(2) 0.053(3) -0.0119(19) 0.021(3) 0.000(2)
C4 0.071(3) 0.082(3) 0.048(3) 0.025(2) 0.023(3) 0.015(2)
C5 0.066(3) 0.100(3) 0.036(2) 0.004(2) 0.014(3) 0.012(2)
N2 0.055(2) 0.0416(13) 0.0320(16) -0.0016(11) 0.0183(17) 0.0012(12)
N1 0.050(2) 0.0445(14) 0.044(2) -0.0007(11) 0.023(2) 0.0012(12)
C19 0.058(2) 0.0374(15) 0.047(2) -0.0067(14) 0.030(2) -0.0062(15)
C21 0.090(3) 0.0389(16) 0.033(2) -0.0012(14) 0.026(3) -0.0017(18)
C20 0.068(3) 0.0360(16) 0.033(2) -0.0039(12) 0.024(2) -0.0039(14)
C26 0.062(3) 0.0491(18) 0.047(2) -0.0022(16) 0.019(2) 0.0051(17)
C23 0.112(4) 0.062(2) 0.068(3) -0.009(2) 0.065(4) -0.014(2)
C18 0.079(3) 0.0525(19) 0.067(3) -0.0118(17) 0.050(3) -0.0118(19)
C15 0.047(3) 0.069(2) 0.060(3) 0.0026(19) 0.019(3) 0.0023(18)
C22 0.120(4) 0.058(2) 0.047(3) -0.0005(17) 0.048(3) -0.014(2)
C24 0.118(4) 0.0457(19) 0.040(3) 0.0059(16) 0.025(3) 0.001(2)
C17 0.063(3) 0.073(2) 0.095(4) -0.011(2) 0.053(3) -0.006(2)
C16 0.058(3) 0.076(3) 0.108(4) 0.001(3) 0.042(4) 0.005(2)
C25 0.077(3) 0.0490(19) 0.044(2) 0.0002(16) 0.003(3) 0.0064(18)
O7 0.0514(15) 0.0552(12) 0.0390(14) -0.0075(10) 0.0203(14) -0.0035(10)
O6 0.0704(18) 0.0597(13) 0.0399(15) -0.0097(11) 0.0262(16) -0.0145(12)
C9 0.044(2) 0.0410(16) 0.035(2) 0.0043(13) 0.012(2) 0.0015(14)
C8 0.059(2) 0.0345(15) 0.035(2) 0.0002(13) 0.018(2) -0.0031(14)
C14 0.063(3) 0.061(2) 0.051(2) 0.0000(16) 0.030(3) -0.0022(17)
C10 0.047(2) 0.066(2) 0.042(2) -0.0025(16) 0.013(2) -0.0039(17)
C13 0.056(3) 0.080(2) 0.066(3) 0.004(2) 0.029(3) -0.0010(19)
C12 0.043(2) 0.085(3) 0.074(3) 0.014(2) 0.015(3) -0.004(2)
C11 0.055(3) 0.085(3) 0.049(3) 0.000(2) 0.006(3) -0.009(2)

loop_
_atom_type_symbol
_atom_type_description
_atom_type_scat_dispersion_real
_atom_type_scat_dispersion_imag
_atom_type_scat_source
C C 0.0033 0.0016 'International Tables Vol C Tables 4.2.6.8 and 6.1.1.4'
H H 0.0000 0.0000 'International Tables Vol C Tables 4.2.6.8 and 6.1.1.4'
N N 0.0061 0.0033 'International Tables Vol C Tables 4.2.6.8 and 6.1.1.4'
O O 0.0106 0.0060 'International Tables Vol C Tables 4.2.6.8 and 6.1.1.4'
Co Co 0.3494 0.9721 'International Tables Vol C Tables 4.2.6.8 and 6.1.1.4'

loop_
_geom_angle_atom_site_label_1
_geom_angle_atom_site_label_2
_geom_angle_atom_site_label_3
_geom_angle
_geom_angle_site_symmetry_1
_geom_angle_site_symmetry_3
_geom_angle_publ_flag
O4 Co1 O2 92.50(11) . . ?
O4 Co1 O3 86.20(9) . . ?
O2 Co1 O3 90.13(11) . . ?
O4 Co1 N2 169.37(10) . . ?
O2 Co1 N2 93.62(11) . . ?
O3 Co1 N2 85.10(9) . . ?
O4 Co1 N1 96.83(11) . . ?
O2 Co1 N1 169.12(12) . . ?
O3 Co1 N1 96.04(10) . . ?
N2 Co1 N1 78.04(11) . . ?
O4 Co1 O1 91.86(9) . . ?
O2 Co1 O1 87.65(9) . . ?
O3 Co1 O1 176.98(8) . . ?
N2 Co1 O1 97.07(9) . . ?
N1 Co1 O1 86.48(9) . . ?
Co1 O2 H2OB 109.5 . . ?
Co1 O2 H2OA 119(4) . . ?
H2OB O2 H2OA 113.9 . . ?
Co1 O1 H1OB 109.5 . . ?
Co1 O1 H1OA 116(2) . . ?
H1OB O1 H1OA 105.8 . . ?
Co1 O3 H3OB 109.5 . . ?
Co1 O3 H3OA 132(4) . . ?
H3OB O3 H3OA 115.0 . . ?
C1 O4 Co1 132.2(2) . . ?
O5 C1 O4 125.5(3) . . ?
O5 C1 C2 119.6(3) . . ?
O4 C1 C2 114.9(3) . . ?
C7 C2 C3 118.6(3) . . ?
C7 C2 C1 120.4(3) . . ?
C3 C2 C1 121.0(3) . . ?
C6 C7 C2 121.2(3) . . ?
C6 C7 H7 119.4 . . ?
C2 C7 H7 119.4 . . ?
C4 C3 C2 119.8(3) . . ?
C4 C3 H3A 120.1 . . ?
C2 C3 H3A 120.1 . . ?
C5 C6 C7 119.5(4) . . ?
C5 C6 H6 120.2 . . ?
C7 C6 H6 120.2 . . ?
C5 C4 C3 120.5(3) . . ?
C5 C4 H4 119.8 . . ?
C3 C4 H4 119.8 . . ?
C4 C5 C6 120.4(4) . . ?
C4 C5 H5 119.8 . . ?
C6 C5 H5 119.8 . . ?
C26 N2 C20 118.6(3) . . ?
C26 N2 Co1 127.7(2) . . ?
C20 N2 Co1 113.4(2) . . ?
C15 N1 C19 118.5(3) . . ?
C15 N1 Co1 128.5(2) . . ?
C19 N1 Co1 113.0(2) . . ?
N1 C19 C18 122.2(4) . . ?
N1 C19 C20 117.6(3) . . ?
C18 C19 C20 120.2(3) . . ?
C24 C21 C20 118.3(3) . . ?
C24 C21 C22 124.1(3) . . ?
C20 C21 C22 117.6(4) . . ?
N2 C20 C21 121.5(3) . . ?
N2 C20 C19 117.9(3) . . ?
C21 C20 C19 120.6(3) . . ?
N2 C26 C25 123.2(3) . . ?
N2 C26 H26 118.4 . . ?
C25 C26 H26 118.4 . . ?
C22 C23 C18 121.8(3) . . ?
C22 C23 H23 119.1 . . ?
C18 C23 H23 119.1 . . ?
C17 C18 C19 116.9(4) . . ?
C17 C18 C23 125.2(4) . . ?
C19 C18 C23 117.9(4) . . ?
N1 C15 C16 123.0(4) . . ?
N1 C15 H15 118.5 . . ?
C16 C15 H15 118.5 . . ?
C23 C22 C21 121.9(4) . . ?
C23 C22 H22 119.0 . . ?
C21 C22 H22 119.0 . . ?
C25 C24 C21 119.4(3) . . ?
C25 C24 H24 120.3 . . ?
C21 C24 H24 120.3 . . ?
C16 C17 C18 120.3(3) . . ?
C16 C17 H17 119.9 . . ?
C18 C17 H17 119.9 . . ?
C17 C16 C15 119.0(5) . . ?
C17 C16 H16 120.5 . . ?
C15 C16 H16 120.5 . . ?
C24 C25 C26 118.9(4) . . ?
C24 C25 H25 120.5 . . ?
C26 C25 H25 120.5 . . ?
C10 C9 C14 118.5(3) . . ?
C10 C9 C8 121.4(3) . . ?
C14 C9 C8 120.1(3) . . ?
O6 C8 O7 123.0(3) . . ?
O6 C8 C9 118.3(3) . . ?
O7 C8 C9 118.7(3) . . ?
C13 C14 C9 120.1(4) . . ?
C13 C14 H14 120.0 . . ?
C9 C14 H14 120.0 . . ?
C11 C10 C9 120.7(3) . . ?
C11 C10 H10 119.7 . . ?
C9 C10 H10 119.7 . . ?
C12 C13 C14 120.8(3) . . ?
C12 C13 H13 119.6 . . ?
C14 C13 H13 119.6 . . ?
C13 C12 C11 120.0(4) . . ?
C13 C12 H12 120.0 . . ?
C11 C12 H12 120.0 . . ?
C12 C11 C10 120.0(4) . . ?
C12 C11 H11 120.0 . . ?
C10 C11 H11 120.0 . . ?

loop_
_geom_bond_atom_site_label_1
_geom_bond_atom_site_label_2
_geom_bond_distance
_geom_bond_site_symmetry_2
_geom_bond_publ_flag
Co1 O4 2.046(2) . ?
Co1 O2 2.058(2) . ?
Co1 O3 2.124(2) . ?
Co1 N2 2.131(3) . ?
Co1 N1 2.142(2) . ?
Co1 O1 2.161(2) . ?
O2 H2OB 0.8200 . ?
O2 H2OA 0.77(5) . ?
O1 H1OB 0.8200 . ?
O1 H1OA 0.86(4) . ?
O3 H3OB 0.8200 . ?
O3 H3OA 0.65(4) . ?
O4 C1 1.269(4) . ?
O5 C1 1.232(3) . ?
C1 C2 1.503(5) . ?
C2 C7 1.389(4) . ?
C2 C3 1.395(4) . ?
C7 C6 1.379(5) . ?
C7 H7 0.9300 . ?
C3 C4 1.391(5) . ?
C3 H3A 0.9300 . ?
C6 C5 1.379(5) . ?
C6 H6 0.9300 . ?
C4 C5 1.366(6) . ?
C4 H4 0.9300 . ?
C5 H5 0.9300 . ?
N2 C26 1.312(5) . ?
N2 C20 1.359(3) . ?
N1 C15 1.316(5) . ?
N1 C19 1.365(4) . ?
C19 C18 1.408(4) . ?
C19 C20 1.422(5) . ?
C21 C24 1.384(6) . ?
C21 C20 1.409(5) . ?
C21 C22 1.441(5) . ?
C26 C25 1.395(5) . ?
C26 H26 0.9300 . ?
C23 C22 1.326(7) . ?
C23 C18 1.440(6) . ?
C23 H23 0.9300 . ?
C18 C17 1.406(6) . ?
C15 C16 1.398(5) . ?
C15 H15 0.9300 . ?
C22 H22 0.9300 . ?
C24 C25 1.370(5) . ?
C24 H24 0.9300 . ?
C17 C16 1.356(7) . ?
C17 H17 0.9300 . ?
C16 H16 0.9300 . ?
C25 H25 0.9300 . ?
O7 C8 1.273(3) . ?
O6 C8 1.256(4) . ?
C9 C10 1.390(5) . ?
C9 C14 1.394(4) . ?
C9 C8 1.494(5) . ?
C14 C13 1.387(6) . ?
C14 H14 0.9300 . ?
C10 C11 1.387(6) . ?
C10 H10 0.9300 . ?
C13 C12 1.362(6) . ?
C13 H13 0.9300 . ?
C12 C11 1.377(5) . ?
C12 H12 0.9300 . ?
C11 H11 0.9300 . ?

loop_
_geom_torsion_atom_site_label_1
_geom_torsion_atom_site_label_2
_geom_torsion_atom_site_label_3
_geom_torsion_atom_site_label_4
_geom_torsion
_geom_torsion_site_symmetry_1
_geom_torsion_site_symmetry_2
_geom_torsion_site_symmetry_3
_geom_torsion_site_symmetry_4
_geom_torsion_publ_flag
Co1 O4 C1 O5 -1.1(5) . . . . ?
Co1 O4 C1 C2 178.8(2) . . . . ?
O5 C1 C2 C7 152.1(3) . . . . ?
O4 C1 C2 C7 -27.7(4) . . . . ?
O5 C1 C2 C3 -28.2(4) . . . . ?
O4 C1 C2 C3 152.0(3) . . . . ?
C3 C2 C7 C6 1.0(5) . . . . ?
C1 C2 C7 C6 -179.3(3) . . . . ?
C7 C2 C3 C4 0.5(5) . . . . ?
C1 C2 C3 C4 -179.2(3) . . . . ?
C2 C7 C6 C5 -1.3(5) . . . . ?
C2 C3 C4 C5 -1.7(5) . . . . ?
C3 C4 C5 C6 1.4(6) . . . . ?
C7 C6 C5 C4 0.1(6) . . . . ?
C15 N1 C19 C18 0.1(4) . . . . ?
Co1 N1 C19 C18 178.7(2) . . . . ?
C15 N1 C19 C20 -178.4(3) . . . . ?
Co1 N1 C19 C20 0.2(3) . . . . ?
C26 N2 C20 C21 -2.3(4) . . . . ?
Co1 N2 C20 C21 -176.5(2) . . . . ?
C26 N2 C20 C19 177.3(3) . . . . ?
Co1 N2 C20 C19 3.1(3) . . . . ?
C24 C21 C20 N2 2.2(5) . . . . ?
C22 C21 C20 N2 -179.3(3) . . . . ?
C24 C21 C20 C19 -177.4(3) . . . . ?
C22 C21 C20 C19 1.1(4) . . . . ?
N1 C19 C20 N2 -2.2(4) . . . . ?
C18 C19 C20 N2 179.2(3) . . . . ?
N1 C19 C20 C21 177.4(3) . . . . ?
C18 C19 C20 C21 -1.2(4) . . . . ?
C20 N2 C26 C25 0.9(5) . . . . ?
Co1 N2 C26 C25 174.1(2) . . . . ?
N1 C19 C18 C17 -0.4(5) . . . . ?
C20 C19 C18 C17 178.0(3) . . . . ?
N1 C19 C18 C23 -178.2(3) . . . . ?
C20 C19 C18 C23 0.3(5) . . . . ?
C22 C23 C18 C17 -176.9(4) . . . . ?
C22 C23 C18 C19 0.7(6) . . . . ?
C19 N1 C15 C16 -1.0(5) . . . . ?
Co1 N1 C15 C16 -179.4(3) . . . . ?
C18 C23 C22 C21 -0.7(6) . . . . ?
C24 C21 C22 C23 178.3(4) . . . . ?
C20 C21 C22 C23 -0.2(5) . . . . ?
C20 C21 C24 C25 -0.5(5) . . . . ?
C22 C21 C24 C25 -179.0(3) . . . . ?
C19 C18 C17 C16 1.6(5) . . . . ?
C23 C18 C17 C16 179.2(4) . . . . ?
C18 C17 C16 C15 -2.5(6) . . . . ?
N1 C15 C16 C17 2.2(6) . . . . ?
C21 C24 C25 C26 -0.8(5) . . . . ?
N2 C26 C25 C24 0.7(5) . . . . ?
C10 C9 C8 O6 -172.2(3) . . . . ?
C14 C9 C8 O6 5.4(4) . . . . ?
C10 C9 C8 O7 6.3(4) . . . . ?
C14 C9 C8 O7 -176.1(2) . . . . ?
C10 C9 C14 C13 -0.3(5) . . . . ?
C8 C9 C14 C13 -178.0(3) . . . . ?
C14 C9 C10 C11 -0.4(5) . . . . ?
C8 C9 C10 C11 177.3(3) . . . . ?
C9 C14 C13 C12 1.2(5) . . . . ?
C14 C13 C12 C11 -1.3(6) . . . . ?
C13 C12 C11 C10 0.6(6) . . . . ?
C9 C10 C11 C12 0.2(5) . . . . ?
